data_1504418
loop_
_publ_author_name
'Nagata, Yuuya'
'Otaka, Hiromichi'
'Chujo, Yoshiki'

_publ_section_title
;
 Synthesis of New Main-Chain-Type Organoboron Quinolate Polymer Linked on
 Quinolate Ligand
;
_journal_issue 3
_journal_name_full Macromolecules
_journal_page_first 737
_journal_paper_doi 10.1021/ma702346j
_journal_volume 41
_journal_year 2008
_chemical_formula_sum 'C14 H13 Br2 N O3'
_chemical_formula_weight 403.07
_chemical_name_systematic
; 
 ? 
;
_space_group_IT_number 14
_symmetry_cell_setting monoclinic
_symmetry_space_group_name_Hall '-P 2yn'
_symmetry_space_group_name_H-M 'P 1 21/n 1'
_atom_sites_solution_hydrogens geom
_atom_sites_solution_primary direct
_atom_sites_solution_secondary difmap
_audit_creation_method SHELXL-97
_cell_angle_alpha 90.00
_cell_angle_beta 99.033(5)
_cell_angle_gamma 90.00
_cell_formula_units_Z 4
_cell_length_a 7.0959(6)
_cell_length_b 24.662(3)
_cell_length_c 8.9810(8)
_cell_measurement_temperature 93(2)
_cell_volume 1552.2(3)
_computing_cell_refinement PROCESS-AUTO
_computing_data_collection PROCESS-AUTO
_computing_data_reduction 'Yadokari-XG (Wakita, 2000)'
_computing_molecular_graphics 'Yadokari-XG (Wakita, 2000)'
_computing_publication_material 'Yadokari-XG (Wakita, 2000)'
_computing_structure_refinement 'SHELXL-97 (Sheldrick, 1997)'
_computing_structure_solution 'SHELXS-97 (Sheldrick, 1990)'
_diffrn_ambient_temperature 93(2)
_diffrn_measured_fraction_theta_full 0.994
_diffrn_measured_fraction_theta_max 0.994
_diffrn_radiation_monochromator graphite
_diffrn_radiation_source 'fine-focus sealed tube'
_diffrn_radiation_type MoK\a
_diffrn_radiation_wavelength 0.71075
_diffrn_reflns_av_R_equivalents 0.0684
_diffrn_reflns_av_sigmaI/netI 0.0519
_diffrn_reflns_limit_h_max 9
_diffrn_reflns_limit_h_min -9
_diffrn_reflns_limit_k_max 32
_diffrn_reflns_limit_k_min -32
_diffrn_reflns_limit_l_max 11
_diffrn_reflns_limit_l_min -11
_diffrn_reflns_number 13491
_diffrn_reflns_theta_full 27.48
_diffrn_reflns_theta_max 27.48
_diffrn_reflns_theta_min 3.02
_exptl_absorpt_coefficient_mu 5.228
_exptl_absorpt_correction_T_max 0.3030
_exptl_absorpt_correction_T_min 0.3030
_exptl_absorpt_correction_type multi-scan
_exptl_absorpt_process_details
;
    Higashi, T. (1995). Program for Absorption Correction.
    Rigaku Corporation, Tokyo, Japan.
;
_exptl_crystal_density_diffrn 1.725
_exptl_crystal_density_method 'not measured'
_exptl_crystal_F_000 792
_exptl_crystal_size_max 0.30
_exptl_crystal_size_mid 0.30
_exptl_crystal_size_min 0.30
_refine_diff_density_max 1.134
_refine_diff_density_min -1.547
_refine_diff_density_rms 0.181
_refine_ls_extinction_method none
_refine_ls_goodness_of_fit_ref 1.143
_refine_ls_hydrogen_treatment constr
_refine_ls_matrix_type full
_refine_ls_number_parameters 184
_refine_ls_number_reflns 3540
_refine_ls_number_restraints 0
_refine_ls_restrained_S_all 1.143
_refine_ls_R_factor_all 0.0674
_refine_ls_R_factor_gt 0.0423
_refine_ls_shift/su_max 0.001
_refine_ls_shift/su_mean 0.000
_refine_ls_structure_factor_coef Fsqd
_refine_ls_weighting_details 'calc w=1/[\s^2^(Fo^2^)+(0.0353P)^2^+8.8558P] where P=(Fo^2^+2Fc^2^)/3'
_refine_ls_weighting_scheme calc
_refine_ls_wR_factor_gt 0.0884
_refine_ls_wR_factor_ref 0.1308
_reflns_number_gt 2709
_reflns_number_total 3540
_reflns_threshold_expression >2\s(I)
_cod_data_source_file ma702346j-file013.cif
_cod_data_source_block 1
_cod_original_sg_symbol_Hall -p_2yn
_cod_original_sg_symbol_H-M p_21/n
_cod_database_code 1504418

loop_
_symmetry_equiv_pos_as_xyz
'x, y, z'
'-x+1/2, y+1/2, -z+1/2'
'-x, -y, -z'
'x-1/2, -y-1/2, z-1/2'

loop_
_atom_site_label
_atom_site_type_symbol
_atom_site_fract_x
_atom_site_fract_y
_atom_site_fract_z
_atom_site_U_iso_or_equiv
_atom_site_adp_type
_atom_site_occupancy
_atom_site_symmetry_multiplicity
_atom_site_calc_flag
_atom_site_refinement_flags
C1 C 0.6970(8) 0.4095(2) 0.7625(6) 0.0221(11) Uani 1 1 d .
C2 C 0.8015(8) 0.4355(2) 0.6701(7) 0.0238(12) Uani 1 1 d .
C3 C 0.7680(8) 0.4900(2) 0.6298(6) 0.0222(11) Uani 1 1 d .
H1 H 0.8467 0.5083 0.5696 0.027 Uiso 1 1 calc R
C4 C 0.6195(8) 0.5162(2) 0.6791(6) 0.0225(11) Uani 1 1 d .
C5 C 0.4968(8) 0.4901(2) 0.7676(6) 0.0228(11) Uani 1 1 d .
C6 C 0.3389(8) 0.5146(2) 0.8177(6) 0.0260(12) Uani 1 1 d .
H2 H 0.3057 0.5511 0.7921 0.031 Uiso 1 1 calc R
C7 C 0.2342(8) 0.4849(3) 0.9037(7) 0.0310(13) Uani 1 1 d .
H3 H 0.1264 0.5006 0.9378 0.037 Uiso 1 1 calc R
C8 C 0.2861(9) 0.4313(3) 0.9416(7) 0.0310(14) Uani 1 1 d .
H4 H 0.2104 0.4117 1.0015 0.037 Uiso 1 1 calc R
N1 N 0.4341(7) 0.40625(19) 0.8992(5) 0.0263(10) Uani 1 1 d .
C9 C 0.5358(8) 0.4352(2) 0.8080(6) 0.0222(11) Uani 1 1 d .
Br1 Br 1.00032(9) 0.39888(2) 0.59406(7) 0.02962(17) Uani 1 1 d .
Br2 Br 0.58155(9) 0.59071(2) 0.62879(7) 0.02729(17) Uani 1 1 d .
O1 O 0.7334(6) 0.35561(14) 0.8020(4) 0.0238(8) Uani 1 1 d .
C10 C 0.8089(8) 0.3479(2) 0.9513(6) 0.0226(11) Uani 1 1 d .
O2 O 0.8683(6) 0.38343(15) 1.0356(4) 0.0260(9) Uani 1 1 d .
O3 O 0.8041(6) 0.29514(15) 0.9735(4) 0.0272(9) Uani 1 1 d .
C11 C 0.8899(9) 0.2723(2) 1.1223(7) 0.0287(13) Uani 1 1 d .
C12 C 1.1008(10) 0.2856(3) 1.1533(8) 0.0415(17) Uani 1 1 d .
H5 H 1.1596 0.2762 1.0650 0.062 Uiso 1 1 calc R
H6 H 1.1619 0.2648 1.2407 0.062 Uiso 1 1 calc R
H7 H 1.1175 0.3245 1.1741 0.062 Uiso 1 1 calc R
C13 C 0.8587(12) 0.2122(3) 1.0953(9) 0.050(2) Uani 1 1 d .
H8 H 0.7217 0.2048 1.0697 0.075 Uiso 1 1 calc R
H9 H 0.9109 0.1922 1.1868 0.075 Uiso 1 1 calc R
H10 H 0.9234 0.2006 1.0119 0.075 Uiso 1 1 calc R
C14 C 0.7807(13) 0.2928(3) 1.2428(9) 0.056(2) Uani 1 1 d .
H11 H 0.8019 0.3319 1.2566 0.085 Uiso 1 1 calc R
H12 H 0.8253 0.2740 1.3379 0.085 Uiso 1 1 calc R
H13 H 0.6442 0.2859 1.2119 0.085 Uiso 1 1 calc R

loop_
_atom_site_aniso_label
_atom_site_aniso_U_11
_atom_site_aniso_U_22
_atom_site_aniso_U_33
_atom_site_aniso_U_23
_atom_site_aniso_U_13
_atom_site_aniso_U_12
C1 0.025(3) 0.013(2) 0.025(3) 0.001(2) -0.007(2) 0.000(2)
C2 0.023(3) 0.018(3) 0.032(3) -0.004(2) 0.006(2) 0.004(2)
C3 0.022(3) 0.020(3) 0.024(3) 0.000(2) 0.001(2) -0.002(2)
C4 0.028(3) 0.017(2) 0.021(3) -0.001(2) -0.001(2) 0.002(2)
C5 0.027(3) 0.021(3) 0.019(3) -0.003(2) -0.001(2) -0.001(2)
C6 0.030(3) 0.027(3) 0.021(3) -0.005(2) 0.002(2) 0.002(2)
C7 0.021(3) 0.043(4) 0.029(3) -0.004(3) 0.003(3) -0.001(3)
C8 0.034(3) 0.033(3) 0.026(3) 0.002(2) 0.005(3) -0.012(3)
N1 0.029(3) 0.029(2) 0.021(2) -0.0013(19) 0.001(2) -0.010(2)
C9 0.025(3) 0.022(3) 0.019(3) -0.001(2) 0.003(2) 0.000(2)
Br1 0.0316(3) 0.0254(3) 0.0334(3) -0.0021(2) 0.0097(3) 0.0066(2)
Br2 0.0347(3) 0.0164(3) 0.0304(3) 0.0027(2) 0.0041(2) 0.0030(2)
O1 0.033(2) 0.0143(17) 0.022(2) -0.0002(14) -0.0033(17) -0.0002(15)
C10 0.025(3) 0.015(2) 0.028(3) 0.004(2) 0.005(2) 0.000(2)
O2 0.032(2) 0.0147(18) 0.030(2) -0.0008(15) 0.0007(18) -0.0004(16)
O3 0.035(2) 0.0143(18) 0.029(2) 0.0017(15) -0.0027(18) -0.0024(16)
C11 0.037(3) 0.019(3) 0.026(3) 0.007(2) -0.009(3) -0.001(2)
C12 0.043(4) 0.028(3) 0.047(4) 0.006(3) -0.011(3) -0.003(3)
C13 0.069(5) 0.020(3) 0.053(4) 0.009(3) -0.016(4) -0.008(3)
C14 0.085(6) 0.051(5) 0.038(4) 0.016(3) 0.025(4) 0.011(4)

loop_
_atom_type_symbol
_atom_type_description
_atom_type_scat_dispersion_real
_atom_type_scat_dispersion_imag
_atom_type_scat_source
C C 0.0033 0.0016 'International Tables Vol C Tables 4.2.6.8 and 6.1.1.4'
H H 0.0000 0.0000 'International Tables Vol C Tables 4.2.6.8 and 6.1.1.4'
N N 0.0061 0.0033 'International Tables Vol C Tables 4.2.6.8 and 6.1.1.4'
O O 0.0106 0.0060 'International Tables Vol C Tables 4.2.6.8 and 6.1.1.4'
Br Br -0.2901 2.4595 'International Tables Vol C Tables 4.2.6.8 and 6.1.1.4'

loop_
_geom_angle_atom_site_label_1
_geom_angle_atom_site_label_2
_geom_angle_atom_site_label_3
_geom_angle
C2 C1 O1 120.7(5)
C2 C1 C9 120.4(5)
O1 C1 C9 118.6(5)
C1 C2 C3 121.6(5)
C1 C2 Br1 120.3(4)
C3 C2 Br1 118.1(4)
C4 C3 C2 118.5(5)
C3 C4 C5 122.6(5)
C3 C4 Br2 117.8(4)
C5 C4 Br2 119.5(4)
C6 C5 C9 117.5(5)
C6 C5 C4 125.0(5)
C9 C5 C4 117.5(5)
C7 C6 C5 118.8(6)
C6 C7 C8 119.9(6)
N1 C8 C7 124.2(6)
C8 N1 C9 116.2(5)
N1 C9 C5 123.3(5)
N1 C9 C1 117.4(5)
C5 C9 C1 119.1(5)
C10 O1 C1 114.2(4)
O2 C10 O3 130.2(5)
O2 C10 O1 124.2(5)
O3 C10 O1 105.6(4)
C10 O3 C11 119.5(4)
O3 C11 C13 101.4(5)
O3 C11 C14 109.4(5)
C13 C11 C14 111.3(6)
O3 C11 C12 109.6(5)
C13 C11 C12 110.9(6)
C14 C11 C12 113.4(6)

loop_
_geom_bond_atom_site_label_1
_geom_bond_atom_site_label_2
_geom_bond_distance
C1 C2 1.358(8)
C1 O1 1.389(6)
C1 C9 1.423(8)
C2 C3 1.402(7)
C2 Br1 1.891(5)
C3 C4 1.367(8)
C4 C5 1.421(8)
C4 Br2 1.902(5)
C5 C6 1.407(8)
C5 C9 1.418(7)
C6 C7 1.366(8)
C7 C8 1.400(9)
C8 N1 1.325(8)
N1 C9 1.374(7)
O1 C10 1.376(7)
C10 O2 1.190(7)
C10 O3 1.318(6)
O3 C11 1.489(7)
C11 C13 1.512(8)
C11 C14 1.515(10)
C11 C12 1.515(9)
